data_7049610
loop_
_publ_author_name
'Jones, Dafydd D. L.'
'Matthews, Aidan J. R.'
'Jones, Cameron'

_publ_section_title
;
 The complex reactivity of \b-diketiminato magnesium(i) dimers towards
 pinacolborane: implications for catalysis.
;
_journal_issue 17
_journal_name_full 'Dalton transactions (Cambridge, England : 2003)'
_journal_page_first 5785
_journal_page_last 5792
_journal_paper_doi 10.1039/c9dt01085h
_journal_volume 48
_journal_year 2019
_chemical_formula_sum 'C58 H82 B2 Mg2 N4 O6'
_chemical_formula_weight 1001.51
_space_group_crystal_system monoclinic
_space_group_IT_number 14
_space_group_name_Hall '-P 2yn'
_space_group_name_H-M_alt 'P 1 21/n 1'
_symmetry_space_group_name_Hall '-P 2yn'
_symmetry_space_group_name_H-M 'P 1 21/n 1'
_atom_sites_solution_hydrogens geom
_audit_creation_method SHELXL-2016/6
_audit_update_record
;
2019-04-04 deposited with the CCDC.    2019-04-08 downloaded from the CCDC.
;
_cell_angle_alpha 90
_cell_angle_beta 91.400(2)
_cell_angle_gamma 90
_cell_formula_units_Z 2
_cell_length_a 15.0677(3)
_cell_length_b 11.9199(2)
_cell_length_c 16.2820(4)
_cell_measurement_reflns_used 10867
_cell_measurement_temperature 123(2)
_cell_measurement_theta_max 76.7150
_cell_measurement_theta_min 3.8970
_cell_volume 2923.46(10)
_computing_cell_refinement 'CrysAlisPro 1.171.39.46 (Rigaku OD, 2018)'
_computing_data_collection 'CrysAlisPro 1.171.39.46 (Rigaku OD, 2018)'
_computing_data_reduction 'CrysAlisPro 1.171.39.46 (Rigaku OD, 2018)'
_computing_molecular_graphics xseed
_computing_publication_material Ciftab
_computing_structure_refinement 'SHELXL-2016/6 (Sheldrick, 2016)'
_computing_structure_solution 'SHELXT 2014/5 (Sheldrick, 2014)'
_diffrn_ambient_temperature 123(2)
_diffrn_measured_fraction_theta_full 0.998
_diffrn_measured_fraction_theta_max 0.998
_diffrn_measurement_device_type 'XtaLAB Synergy, Dualflex, HyPix'
_diffrn_radiation_type CuK\a
_diffrn_radiation_wavelength 1.54184
_diffrn_reflns_av_R_equivalents 0.1020
_diffrn_reflns_av_unetI/netI 0.0547
_diffrn_reflns_Laue_measured_fraction_full 0.998
_diffrn_reflns_Laue_measured_fraction_max 0.998
_diffrn_reflns_limit_h_max 18
_diffrn_reflns_limit_h_min -18
_diffrn_reflns_limit_k_max 14
_diffrn_reflns_limit_k_min -12
_diffrn_reflns_limit_l_max 19
_diffrn_reflns_limit_l_min -13
_diffrn_reflns_number 28382
_diffrn_reflns_point_group_measured_fraction_full 0.998
_diffrn_reflns_point_group_measured_fraction_max 0.998
_diffrn_reflns_theta_full 67.684
_diffrn_reflns_theta_max 67.996
_diffrn_reflns_theta_min 6.586
_diffrn_source 'micro-focus sealed X-ray tube'
_exptl_absorpt_coefficient_mu 0.758
_exptl_absorpt_correction_T_max 1.00000
_exptl_absorpt_correction_T_min 0.44803
_exptl_absorpt_correction_type multi-scan
_exptl_absorpt_process_details
;
CrysAlisPro 1.171.39.46 (Rigaku Oxford Diffraction, 2018)
Empirical absorption correction using spherical harmonics,
 implemented in SCALE3 ABSPACK scaling algorithm.
;
_exptl_crystal_colour colorless
_exptl_crystal_density_diffrn 1.138
_exptl_crystal_description block
_exptl_crystal_F_000 1080
_exptl_crystal_size_max 0.230
_exptl_crystal_size_mid 0.200
_exptl_crystal_size_min 0.190
_refine_diff_density_max 0.460
_refine_diff_density_min -0.249
_refine_diff_density_rms 0.070
_refine_ls_extinction_method none
_refine_ls_goodness_of_fit_ref 1.063
_refine_ls_hydrogen_treatment constr
_refine_ls_matrix_type full
_refine_ls_number_parameters 396
_refine_ls_number_reflns 5315
_refine_ls_number_restraints 35
_refine_ls_restrained_S_all 1.080
_refine_ls_R_factor_all 0.0759
_refine_ls_R_factor_gt 0.0664
_refine_ls_shift/su_max 0.001
_refine_ls_shift/su_mean 0.000
_refine_ls_structure_factor_coef Fsqd
_refine_ls_weighting_details 'w=1/[\s^2^(Fo^2^)+(0.1425P)^2^+0.1441P] where P=(Fo^2^+2Fc^2^)/3'
_refine_ls_weighting_scheme calc
_refine_ls_wR_factor_gt 0.1847
_refine_ls_wR_factor_ref 0.1958
_reflns_Friedel_coverage 0.000
_reflns_number_gt 4305
_reflns_number_total 5315
_reflns_threshold_expression 'I > 2\s(I)'
_cod_data_source_file c9dt01085h2.cif
_cod_data_source_block cj1338
_cod_depositor_comments 'Adding full bibliography for 7049610--7049618.cif.'
_cod_database_code 7049610
_shelx_shelxl_version_number 2016/6
_shelx_space_group_comment
;
The symmetry employed for this shelxl refinement is uniquely defined
by the following loop, which should always be used as a source of
symmetry information in preference to the above space-group names.
They are only intended as comments.
;
_shelx_estimated_absorpt_t_min 0.845
_shelx_estimated_absorpt_t_max 0.869

loop_
_space_group_symop_operation_xyz
'x, y, z'
'-x+1/2, y+1/2, -z+1/2'
'-x, -y, -z'
'x-1/2, -y-1/2, z-1/2'

loop_
_atom_site_label
_atom_site_type_symbol
_atom_site_fract_x
_atom_site_fract_y
_atom_site_fract_z
_atom_site_U_iso_or_equiv
_atom_site_adp_type
_atom_site_occupancy
_atom_site_site_symmetry_order
_atom_site_calc_flag
_atom_site_refinement_flags_posn
_atom_site_refinement_flags_adp
_atom_site_refinement_flags_occupancy
_atom_site_disorder_assembly
_atom_site_disorder_group
Mg1 Mg 0.46421(4) 0.61405(5) 0.51314(4) 0.0361(2) Uani 1 1 d . . . . .
O1 O 0.57998(8) 0.54041(10) 0.50463(8) 0.0386(3) Uani 1 1 d . . . . .
N1 N 0.42573(10) 0.70300(12) 0.61308(10) 0.0382(4) Uani 1 1 d . . . . .
C1 C 0.8894(6) 0.5225(8) 0.5564(7) 0.080(3) Uani 0.435(7) 1 d D . P A 1
H1A H 0.866770 0.493587 0.608211 0.120 Uiso 0.435(7) 1 calc R U P A 1
H1B H 0.940350 0.571566 0.567831 0.120 Uiso 0.435(7) 1 calc R U P A 1
H1C H 0.907779 0.459644 0.521939 0.120 Uiso 0.435(7) 1 calc R U P A 1
B1 B 0.66220(15) 0.57984(19) 0.51257(14) 0.0428(5) Uani 1 1 d . . . . .
C1A C 0.8114(5) 0.6022(6) 0.6376(5) 0.092(2) Uani 0.565(7) 1 d . U P A 2
H1A1 H 0.752920 0.623400 0.657639 0.139 Uiso 0.565(7) 1 calc R U P A 2
H1A2 H 0.855078 0.659370 0.654036 0.139 Uiso 0.565(7) 1 calc R U P A 2
H1A3 H 0.828950 0.529655 0.661089 0.139 Uiso 0.565(7) 1 calc R U P A 2
O2 O 0.68199(10) 0.69068(13) 0.52115(14) 0.0724(6) Uani 1 1 d D . . . .
N2 N 0.42781(10) 0.73688(13) 0.43293(9) 0.0379(4) Uani 1 1 d . . . . .
C2 C 0.8161(8) 0.5892(10) 0.5113(5) 0.064(3) Uani 0.435(7) 1 d D . P A 1
C2A C 0.8070(7) 0.5934(8) 0.5440(7) 0.076(3) Uani 0.565(7) 1 d . . P A 2
O3 O 0.73717(10) 0.51530(13) 0.51311(14) 0.0710(6) Uani 1 1 d . . . . .
C3 C 0.8368(6) 0.6172(10) 0.4238(5) 0.102(4) Uani 0.435(7) 1 d D U P A 1
H3A H 0.857402 0.549558 0.395784 0.153 Uiso 0.435(7) 1 calc R U P A 1
H3B H 0.883391 0.674583 0.422920 0.153 Uiso 0.435(7) 1 calc R U P A 1
H3C H 0.783257 0.645692 0.395531 0.153 Uiso 0.435(7) 1 calc R U P A 1
C3A C 0.8943(6) 0.5537(10) 0.5075(9) 0.128(4) Uani 0.565(7) 1 d . U P A 2
H3A1 H 0.908335 0.478160 0.527696 0.192 Uiso 0.565(7) 1 calc R U P A 2
H3A2 H 0.942180 0.605274 0.523962 0.192 Uiso 0.565(7) 1 calc R U P A 2
H3A3 H 0.888330 0.552295 0.447416 0.192 Uiso 0.565(7) 1 calc R U P A 2
C4 C 0.7767(3) 0.6863(4) 0.5607(5) 0.0540(18) Uani 0.435(7) 1 d D . P A 1
C4A C 0.7766(3) 0.7053(4) 0.5016(4) 0.0566(14) Uani 0.565(7) 1 d . . P A 2
C5 C 0.8112(14) 0.8009(12) 0.5356(14) 0.130(8) Uani 0.435(7) 1 d D . P A 1
H5A H 0.876013 0.802389 0.542246 0.195 Uiso 0.435(7) 1 calc R U P A 1
H5B H 0.785293 0.858747 0.570430 0.195 Uiso 0.435(7) 1 calc R U P A 1
H5C H 0.794539 0.815298 0.478035 0.195 Uiso 0.435(7) 1 calc R U P A 1
C5A C 0.8091(6) 0.8086(5) 0.5449(5) 0.0465(16) Uani 0.565(7) 1 d . U P A 2
H5A1 H 0.789502 0.875139 0.514076 0.070 Uiso 0.565(7) 1 calc R U P A 2
H5A2 H 0.874139 0.807427 0.548734 0.070 Uiso 0.565(7) 1 calc R U P A 2
H5A3 H 0.785089 0.811081 0.600259 0.070 Uiso 0.565(7) 1 calc R U P A 2
C6 C 0.7814(5) 0.6681(8) 0.6536(4) 0.0634(18) Uani 0.435(7) 1 d . . P A 1
H6A H 0.756991 0.594251 0.666705 0.095 Uiso 0.435(7) 1 calc R U P A 1
H6B H 0.746913 0.726473 0.680752 0.095 Uiso 0.435(7) 1 calc R U P A 1
H6C H 0.843444 0.672058 0.673018 0.095 Uiso 0.435(7) 1 calc R U P A 1
C6A C 0.7933(5) 0.7141(7) 0.4109(4) 0.097(3) Uani 0.565(7) 1 d . U P A 2
H6A1 H 0.771153 0.646449 0.383052 0.146 Uiso 0.565(7) 1 calc R U P A 2
H6A2 H 0.857129 0.721661 0.402377 0.146 Uiso 0.565(7) 1 calc R U P A 2
H6A3 H 0.762307 0.780024 0.388420 0.146 Uiso 0.565(7) 1 calc R U P A 2
C7 C 0.32439(14) 0.83257(18) 0.68153(13) 0.0477(5) Uani 1 1 d . . . . .
H7A H 0.299026 0.773677 0.715779 0.071 Uiso 1 1 calc R U . . .
H7B H 0.277888 0.886322 0.665527 0.071 Uiso 1 1 calc R U . . .
H7C H 0.371615 0.871491 0.712635 0.071 Uiso 1 1 calc R U . . .
C8 C 0.36251(12) 0.78035(15) 0.60519(12) 0.0399(5) Uani 1 1 d . . . . .
C9 C 0.32886(13) 0.82072(16) 0.52969(13) 0.0422(5) Uani 1 1 d . . . . .
H9 H 0.275207 0.862288 0.532304 0.051 Uiso 1 1 calc R U . . .
C10 C 0.36339(13) 0.80831(15) 0.45055(12) 0.0397(4) Uani 1 1 d . . . . .
C11 C 0.32483(15) 0.88359(17) 0.38415(14) 0.0489(5) Uani 1 1 d . . . . .
H11A H 0.371920 0.930756 0.362142 0.073 Uiso 1 1 calc R U . . .
H11B H 0.278771 0.931336 0.407303 0.073 Uiso 1 1 calc R U . . .
H11C H 0.298777 0.837523 0.339923 0.073 Uiso 1 1 calc R U . . .
C12 C 0.46066(13) 0.68097(15) 0.69444(12) 0.0391(4) Uani 1 1 d . . . . .
C13 C 0.53160(13) 0.74461(17) 0.72541(12) 0.0430(5) Uani 1 1 d . . . . .
C14 C 0.56566(14) 0.72135(17) 0.80405(13) 0.0463(5) Uani 1 1 d . . . . .
H14 H 0.614777 0.763619 0.824703 0.056 Uiso 1 1 calc R U . . .
C15 C 0.52993(15) 0.63836(18) 0.85294(13) 0.0474(5) Uani 1 1 d . . . . .
C16 C 0.45893(14) 0.57711(18) 0.82098(13) 0.0469(5) Uani 1 1 d . . . . .
H16 H 0.433117 0.520848 0.854121 0.056 Uiso 1 1 calc R U . . .
C17 C 0.42408(13) 0.59498(16) 0.74214(12) 0.0427(5) Uani 1 1 d . . . . .
C18 C 0.57024(15) 0.8391(2) 0.67588(14) 0.0538(6) Uani 1 1 d . . . . .
H18A H 0.588742 0.810262 0.622592 0.081 Uiso 1 1 calc R U . . .
H18B H 0.621747 0.870645 0.705644 0.081 Uiso 1 1 calc R U . . .
H18C H 0.525303 0.897613 0.667272 0.081 Uiso 1 1 calc R U . . .
C19 C 0.56760(18) 0.6151(2) 0.93807(14) 0.0607(6) Uani 1 1 d . . . . .
H19A H 0.520360 0.621599 0.978115 0.091 Uiso 1 1 calc R U . . .
H19B H 0.614515 0.669623 0.951313 0.091 Uiso 1 1 calc R U . . .
H19C H 0.592375 0.539143 0.940021 0.091 Uiso 1 1 calc R U . . .
C20 C 0.34898(15) 0.52384(19) 0.70925(15) 0.0544(6) Uani 1 1 d . . . . .
H20A H 0.324270 0.479811 0.754093 0.082 Uiso 1 1 calc R U . . .
H20B H 0.371021 0.473073 0.667027 0.082 Uiso 1 1 calc R U . . .
H20C H 0.302645 0.572242 0.685183 0.082 Uiso 1 1 calc R U . . .
C21 C 0.47040(13) 0.74850(16) 0.35527(11) 0.0386(4) Uani 1 1 d . . . . .
C22 C 0.44636(13) 0.68098(16) 0.28835(12) 0.0422(5) Uani 1 1 d . . . . .
C23 C 0.49174(14) 0.69497(17) 0.21484(12) 0.0463(5) Uani 1 1 d . . . . .
H23 H 0.474923 0.650325 0.168705 0.056 Uiso 1 1 calc R U . . .
C24 C 0.56000(14) 0.77132(18) 0.20712(13) 0.0470(5) Uani 1 1 d . . . . .
C25 C 0.58306(14) 0.83575(18) 0.27444(13) 0.0469(5) Uani 1 1 d . . . . .
H25 H 0.630010 0.888431 0.269981 0.056 Uiso 1 1 calc R U . . .
C26 C 0.53982(14) 0.82647(16) 0.34925(12) 0.0427(5) Uani 1 1 d . . . . .
C27 C 0.37244(16) 0.59657(19) 0.29404(14) 0.0541(6) Uani 1 1 d . . . . .
H27A H 0.394346 0.529524 0.322864 0.081 Uiso 1 1 calc R U . . .
H27B H 0.351491 0.575924 0.238619 0.081 Uiso 1 1 calc R U . . .
H27C H 0.323350 0.629315 0.324325 0.081 Uiso 1 1 calc R U . . .
C28 C 0.60746(17) 0.7827(2) 0.12685(14) 0.0612(6) Uani 1 1 d . . . . .
H28A H 0.654255 0.839441 0.132631 0.092 Uiso 1 1 calc R U . . .
H28B H 0.564968 0.805527 0.083486 0.092 Uiso 1 1 calc R U . . .
H28C H 0.633938 0.710469 0.112366 0.092 Uiso 1 1 calc R U . . .
C29 C 0.56622(16) 0.89840(18) 0.42131(14) 0.0524(5) Uani 1 1 d . . . . .
H29A H 0.614304 0.948930 0.405781 0.079 Uiso 1 1 calc R U . . .
H29B H 0.586585 0.850600 0.466968 0.079 Uiso 1 1 calc R U . . .
H29C H 0.515043 0.942710 0.438279 0.079 Uiso 1 1 calc R U . . .

loop_
_atom_site_aniso_label
_atom_site_aniso_U_11
_atom_site_aniso_U_22
_atom_site_aniso_U_33
_atom_site_aniso_U_23
_atom_site_aniso_U_13
_atom_site_aniso_U_12
Mg1 0.0366(4) 0.0292(3) 0.0427(4) -0.0007(2) 0.0037(3) 0.0011(2)
O1 0.0340(7) 0.0343(7) 0.0476(7) -0.0016(5) 0.0028(5) -0.0012(5)
N1 0.0392(8) 0.0314(8) 0.0440(9) 0.0005(6) 0.0048(7) -0.0004(6)
C1 0.038(4) 0.080(6) 0.121(7) -0.044(5) -0.009(4) 0.005(4)
B1 0.0411(12) 0.0378(11) 0.0496(12) -0.0077(10) 0.0042(9) -0.0041(9)
C1A 0.084(4) 0.073(4) 0.118(5) 0.019(4) -0.046(4) -0.025(3)
O2 0.0415(9) 0.0434(9) 0.1326(17) -0.0169(9) 0.0056(9) -0.0065(7)
N2 0.0401(9) 0.0318(8) 0.0419(8) -0.0003(6) 0.0038(7) 0.0001(6)
C2 0.030(4) 0.071(5) 0.090(6) -0.024(5) 0.012(4) -0.008(3)
C2A 0.036(3) 0.055(4) 0.136(9) -0.009(5) 0.009(5) -0.009(2)
O3 0.0379(8) 0.0474(9) 0.1275(16) -0.0166(10) -0.0003(9) -0.0008(7)
C3 0.094(6) 0.130(8) 0.084(5) -0.029(5) 0.043(4) -0.051(5)
C3A 0.052(4) 0.118(7) 0.213(11) -0.037(8) 0.008(6) -0.005(4)
C4 0.042(3) 0.049(3) 0.071(5) -0.010(3) 0.001(3) -0.015(2)
C4A 0.043(2) 0.062(3) 0.065(3) -0.007(2) 0.009(2) -0.0192(18)
C5 0.094(12) 0.123(14) 0.172(17) -0.029(11) 0.006(11) -0.036(10)
C5A 0.051(4) 0.037(3) 0.051(3) 0.005(2) -0.007(2) -0.023(3)
C6 0.059(4) 0.068(5) 0.063(4) -0.001(3) -0.002(3) -0.006(3)
C6A 0.092(4) 0.127(6) 0.073(3) -0.021(3) 0.025(3) -0.062(4)
C7 0.0505(12) 0.0427(11) 0.0502(12) -0.0045(9) 0.0098(9) 0.0056(9)
C8 0.0392(10) 0.0327(9) 0.0483(11) -0.0036(8) 0.0075(8) -0.0033(7)
C9 0.0375(10) 0.0355(9) 0.0537(12) 0.0005(8) 0.0057(8) 0.0020(8)
C10 0.0394(10) 0.0315(9) 0.0481(11) -0.0005(8) 0.0013(8) -0.0025(7)
C11 0.0511(12) 0.0418(11) 0.0539(12) 0.0052(9) 0.0043(10) 0.0095(9)
C12 0.0434(10) 0.0339(9) 0.0402(10) -0.0025(8) 0.0054(8) 0.0045(8)
C13 0.0447(11) 0.0375(10) 0.0468(11) -0.0006(8) 0.0038(8) -0.0005(8)
C14 0.0462(11) 0.0433(11) 0.0494(12) -0.0064(9) -0.0001(9) 0.0010(9)
C15 0.0532(12) 0.0445(11) 0.0446(11) -0.0011(9) 0.0040(9) 0.0101(9)
C16 0.0524(12) 0.0415(11) 0.0473(11) 0.0058(9) 0.0119(9) 0.0055(9)
C17 0.0445(11) 0.0369(10) 0.0471(11) 0.0009(8) 0.0100(9) 0.0023(8)
C18 0.0562(13) 0.0485(12) 0.0564(13) 0.0042(10) -0.0026(10) -0.0131(10)
C19 0.0679(16) 0.0657(15) 0.0486(12) 0.0044(11) 0.0010(11) 0.0085(12)
C20 0.0543(13) 0.0493(12) 0.0598(13) 0.0084(10) 0.0062(10) -0.0118(10)
C21 0.0438(10) 0.0325(9) 0.0397(10) 0.0015(7) 0.0023(8) 0.0061(8)
C22 0.0454(11) 0.0371(10) 0.0437(11) 0.0018(8) -0.0046(8) 0.0061(8)
C23 0.0529(12) 0.0452(11) 0.0404(11) -0.0054(8) -0.0058(9) 0.0128(9)
C24 0.0473(12) 0.0494(12) 0.0442(11) 0.0044(9) 0.0035(9) 0.0112(9)
C25 0.0494(11) 0.0443(11) 0.0470(11) 0.0051(9) 0.0042(9) 0.0003(9)
C26 0.0483(11) 0.0362(10) 0.0437(11) 0.0015(8) 0.0032(9) 0.0023(8)
C27 0.0595(14) 0.0485(12) 0.0539(13) -0.0060(10) -0.0058(10) -0.0060(10)
C28 0.0605(14) 0.0746(16) 0.0489(13) 0.0016(11) 0.0095(11) 0.0089(12)
C29 0.0637(14) 0.0441(11) 0.0496(12) -0.0030(9) 0.0059(10) -0.0112(10)

loop_
_atom_type_symbol
_atom_type_description
_atom_type_scat_dispersion_real
_atom_type_scat_dispersion_imag
_atom_type_scat_source
C C 0.0181 0.0091 'International Tables Vol C Tables 4.2.6.8 and 6.1.1.4'
H H 0.0000 0.0000 'International Tables Vol C Tables 4.2.6.8 and 6.1.1.4'
B B 0.0090 0.0039 'International Tables Vol C Tables 4.2.6.8 and 6.1.1.4'
N N 0.0311 0.0180 'International Tables Vol C Tables 4.2.6.8 and 6.1.1.4'
O O 0.0492 0.0322 'International Tables Vol C Tables 4.2.6.8 and 6.1.1.4'
Mg Mg 0.1719 0.1771 'International Tables Vol C Tables 4.2.6.8 and 6.1.1.4'

loop_
_geom_angle_atom_site_label_1
_geom_angle_atom_site_label_2
_geom_angle_atom_site_label_3
_geom_angle
_geom_angle_site_symmetry_1
_geom_angle_site_symmetry_3
O1 Mg1 O1 82.51(6) . 3_666
O1 Mg1 N2 120.31(6) . .
O1 Mg1 N2 119.55(6) 3_666 .
O1 Mg1 N1 124.08(7) . .
O1 Mg1 N1 120.00(6) 3_666 .
N2 Mg1 N1 93.48(7) . .
B1 O1 Mg1 131.60(13) . .
B1 O1 Mg1 130.83(13) . 3_666
Mg1 O1 Mg1 97.48(6) . 3_666
C8 N1 C12 117.44(15) . .
C8 N1 Mg1 120.05(13) . .
C12 N1 Mg1 122.40(12) . .
C2 C1 H1A 109.5 . .
C2 C1 H1B 109.5 . .
H1A C1 H1B 109.5 . .
C2 C1 H1C 109.5 . .
H1A C1 H1C 109.5 . .
H1B C1 H1C 109.5 . .
O1 B1 O2 123.7(2) . .
O1 B1 O3 124.77(19) . .
O2 B1 O3 111.52(19) . .
C2A C1A H1A1 109.5 . .
C2A C1A H1A2 109.5 . .
H1A1 C1A H1A2 109.5 . .
C2A C1A H1A3 109.5 . .
H1A1 C1A H1A3 109.5 . .
H1A2 C1A H1A3 109.5 . .
B1 O2 C4A 107.6(2) . .
B1 O2 C4 101.9(2) . .
C10 N2 C21 118.19(15) . .
C10 N2 Mg1 120.75(13) . .
C21 N2 Mg1 121.06(11) . .
O3 C2 C3 109.6(8) . .
O3 C2 C1 104.5(8) . .
C3 C2 C1 113.9(8) . .
O3 C2 C4 96.7(6) . .
C3 C2 C4 114.9(9) . .
C1 C2 C4 115.0(8) . .
O3 C2A C1A 113.2(7) . .
O3 C2A C3A 106.5(8) . .
C1A C2A C3A 113.1(9) . .
O3 C2A C4A 100.8(7) . .
C1A C2A C4A 112.7(8) . .
C3A C2A C4A 109.7(9) . .
B1 O3 C2 109.2(4) . .
B1 O3 C2A 103.2(4) . .
C2 C3 H3A 109.5 . .
C2 C3 H3B 109.5 . .
H3A C3 H3B 109.5 . .
C2 C3 H3C 109.5 . .
H3A C3 H3C 109.5 . .
H3B C3 H3C 109.5 . .
C2A C3A H3A1 109.5 . .
C2A C3A H3A2 109.5 . .
H3A1 C3A H3A2 109.5 . .
C2A C3A H3A3 109.5 . .
H3A1 C3A H3A3 109.5 . .
H3A2 C3A H3A3 109.5 . .
C5 C4 C6 112.6(10) . .
C5 C4 C2 113.4(11) . .
C6 C4 C2 113.7(6) . .
C5 C4 O2 100.1(9) . .
C6 C4 O2 115.9(5) . .
C2 C4 O2 99.9(6) . .
O2 C4A C5A 107.6(5) . .
O2 C4A C6A 113.8(4) . .
C5A C4A C6A 110.1(5) . .
O2 C4A C2A 94.5(5) . .
C5A C4A C2A 113.9(7) . .
C6A C4A C2A 115.9(7) . .
C4 C5 H5A 109.5 . .
C4 C5 H5B 109.5 . .
H5A C5 H5B 109.5 . .
C4 C5 H5C 109.5 . .
H5A C5 H5C 109.5 . .
H5B C5 H5C 109.5 . .
C4A C5A H5A1 109.5 . .
C4A C5A H5A2 109.5 . .
H5A1 C5A H5A2 109.5 . .
C4A C5A H5A3 109.5 . .
H5A1 C5A H5A3 109.5 . .
H5A2 C5A H5A3 109.5 . .
C4 C6 H6A 109.5 . .
C4 C6 H6B 109.5 . .
H6A C6 H6B 109.5 . .
C4 C6 H6C 109.5 . .
H6A C6 H6C 109.5 . .
H6B C6 H6C 109.5 . .
C4A C6A H6A1 109.5 . .
C4A C6A H6A2 109.5 . .
H6A1 C6A H6A2 109.5 . .
C4A C6A H6A3 109.5 . .
H6A1 C6A H6A3 109.5 . .
H6A2 C6A H6A3 109.5 . .
C8 C7 H7A 109.5 . .
C8 C7 H7B 109.5 . .
H7A C7 H7B 109.5 . .
C8 C7 H7C 109.5 . .
H7A C7 H7C 109.5 . .
H7B C7 H7C 109.5 . .
N1 C8 C9 124.40(17) . .
N1 C8 C7 119.38(18) . .
C9 C8 C7 116.20(17) . .
C8 C9 C10 129.16(18) . .
C8 C9 H9 115.4 . .
C10 C9 H9 115.4 . .
N2 C10 C9 123.58(18) . .
N2 C10 C11 119.79(17) . .
C9 C10 C11 116.62(17) . .
C10 C11 H11A 109.5 . .
C10 C11 H11B 109.5 . .
H11A C11 H11B 109.5 . .
C10 C11 H11C 109.5 . .
H11A C11 H11C 109.5 . .
H11B C11 H11C 109.5 . .
C13 C12 C17 120.25(19) . .
C13 C12 N1 119.59(17) . .
C17 C12 N1 120.15(18) . .
C12 C13 C14 119.01(18) . .
C12 C13 C18 120.96(18) . .
C14 C13 C18 120.01(19) . .
C15 C14 C13 121.9(2) . .
C15 C14 H14 119.0 . .
C13 C14 H14 119.0 . .
C16 C15 C14 117.85(19) . .
C16 C15 C19 121.2(2) . .
C14 C15 C19 121.0(2) . .
C15 C16 C17 122.42(19) . .
C15 C16 H16 118.8 . .
C17 C16 H16 118.8 . .
C16 C17 C12 118.5(2) . .
C16 C17 C20 120.43(18) . .
C12 C17 C20 121.10(19) . .
C13 C18 H18A 109.5 . .
C13 C18 H18B 109.5 . .
H18A C18 H18B 109.5 . .
C13 C18 H18C 109.5 . .
H18A C18 H18C 109.5 . .
H18B C18 H18C 109.5 . .
C15 C19 H19A 109.5 . .
C15 C19 H19B 109.5 . .
H19A C19 H19B 109.5 . .
C15 C19 H19C 109.5 . .
H19A C19 H19C 109.5 . .
H19B C19 H19C 109.5 . .
C17 C20 H20A 109.5 . .
C17 C20 H20B 109.5 . .
H20A C20 H20B 109.5 . .
C17 C20 H20C 109.5 . .
H20A C20 H20C 109.5 . .
H20B C20 H20C 109.5 . .
C22 C21 C26 120.44(17) . .
C22 C21 N2 121.20(17) . .
C26 C21 N2 118.30(17) . .
C21 C22 C23 118.37(18) . .
C21 C22 C27 121.05(18) . .
C23 C22 C27 120.57(18) . .
C24 C23 C22 122.37(19) . .
C24 C23 H23 118.8 . .
C22 C23 H23 118.8 . .
C25 C24 C23 117.99(18) . .
C25 C24 C28 121.6(2) . .
C23 C24 C28 120.5(2) . .
C24 C25 C26 122.4(2) . .
C24 C25 H25 118.8 . .
C26 C25 H25 118.8 . .
C25 C26 C21 118.45(18) . .
C25 C26 C29 121.04(18) . .
C21 C26 C29 120.51(18) . .
C22 C27 H27A 109.5 . .
C22 C27 H27B 109.5 . .
H27A C27 H27B 109.5 . .
C22 C27 H27C 109.5 . .
H27A C27 H27C 109.5 . .
H27B C27 H27C 109.5 . .
C24 C28 H28A 109.5 . .
C24 C28 H28B 109.5 . .
H28A C28 H28B 109.5 . .
C24 C28 H28C 109.5 . .
H28A C28 H28C 109.5 . .
H28B C28 H28C 109.5 . .
C26 C29 H29A 109.5 . .
C26 C29 H29B 109.5 . .
H29A C29 H29B 109.5 . .
C26 C29 H29C 109.5 . .
H29A C29 H29C 109.5 . .
H29B C29 H29C 109.5 . .

loop_
_geom_bond_atom_site_label_1
_geom_bond_atom_site_label_2
_geom_bond_distance
_geom_bond_site_symmetry_2
Mg1 O1 1.9607(13) .
Mg1 O1 1.9767(14) 3_666
Mg1 N2 2.0286(16) .
Mg1 N1 2.0381(16) .
O1 B1 1.328(3) .
N1 C8 1.330(2) .
N1 C12 1.438(3) .
C1 C2 1.533(9) .
C1 H1A 0.9800 .
C1 H1B 0.9800 .
C1 H1C 0.9800 .
B1 O2 1.361(3) .
B1 O3 1.367(3) .
C1A C2A 1.527(16) .
C1A H1A1 0.9800 .
C1A H1A2 0.9800 .
C1A H1A3 0.9800 .
O2 C4A 1.478(4) .
O2 C4 1.552(5) .
N2 C10 1.328(2) .
N2 C21 1.439(2) .
C2 O3 1.481(15) .
C2 C3 1.505(8) .
C2 C4 1.536(8) .
C2A O3 1.483(12) .
C2A C3A 1.532(12) .
C2A C4A 1.565(11) .
C3 H3A 0.9800 .
C3 H3B 0.9800 .
C3 H3C 0.9800 .
C3A H3A1 0.9800 .
C3A H3A2 0.9800 .
C3A H3A3 0.9800 .
C4 C5 1.521(9) .
C4 C6 1.528(10) .
C4A C5A 1.496(9) .
C4A C6A 1.507(8) .
C5 H5A 0.9800 .
C5 H5B 0.9800 .
C5 H5C 0.9800 .
C5A H5A1 0.9800 .
C5A H5A2 0.9800 .
C5A H5A3 0.9800 .
C6 H6A 0.9800 .
C6 H6B 0.9800 .
C6 H6C 0.9800 .
C6A H6A1 0.9800 .
C6A H6A2 0.9800 .
C6A H6A3 0.9800 .
C7 C8 1.516(3) .
C7 H7A 0.9800 .
C7 H7B 0.9800 .
C7 H7C 0.9800 .
C8 C9 1.403(3) .
C9 C10 1.409(3) .
C9 H9 0.9500 .
C10 C11 1.510(3) .
C11 H11A 0.9800 .
C11 H11B 0.9800 .
C11 H11C 0.9800 .
C12 C13 1.395(3) .
C12 C17 1.407(3) .
C13 C14 1.396(3) .
C13 C18 1.510(3) .
C14 C15 1.387(3) .
C14 H14 0.9500 .
C15 C16 1.386(3) .
C15 C19 1.511(3) .
C16 C17 1.391(3) .
C16 H16 0.9500 .
C17 C20 1.502(3) .
C18 H18A 0.9800 .
C18 H18B 0.9800 .
C18 H18C 0.9800 .
C19 H19A 0.9800 .
C19 H19B 0.9800 .
C19 H19C 0.9800 .
C20 H20A 0.9800 .
C20 H20B 0.9800 .
C20 H20C 0.9800 .
C21 C22 1.395(3) .
C21 C26 1.405(3) .
C22 C23 1.403(3) .
C22 C27 1.506(3) .
C23 C24 1.381(3) .
C23 H23 0.9500 .
C24 C25 1.376(3) .
C24 C28 1.511(3) .
C25 C26 1.400(3) .
C25 H25 0.9500 .
C26 C29 1.499(3) .
C27 H27A 0.9800 .
C27 H27B 0.9800 .
C27 H27C 0.9800 .
C28 H28A 0.9800 .
C28 H28B 0.9800 .
C28 H28C 0.9800 .
C29 H29A 0.9800 .
C29 H29B 0.9800 .
C29 H29C 0.9800 .
